data_9015088
loop_
_publ_author_name
'Hill, R. J.'

_publ_section_title
;
 Hydrogen atoms in boehmite: A single crystal X-ray diffraction and
 molecular orbital study
;
_journal_name_full 'Clays and Clay Minerals'
_journal_page_first 435
_journal_page_last 445
_journal_paper_doi 10.1346/CCMN.1981.0290604
_journal_volume 29
_journal_year 1981
_chemical_compound_source 'Tveidalen, Langesundsfjorden, Norway'
_chemical_formula_sum 'Al H0.08 O2'
_chemical_name_mineral Bohmite
_space_group_IT_number 63
_symmetry_space_group_name_Hall '-A 2 2a'
_symmetry_space_group_name_H-M 'A m a m'
_cell_angle_alpha 90
_cell_angle_beta 90
_cell_angle_gamma 90
_cell_length_a 3.693
_cell_length_b 12.221
_cell_length_c 2.865
_cell_formula_units_Z 4
_cell_volume 129.304
_database_code_amcsd 0019146
_exptl_crystal_density_diffrn 3.034
_cod_original_formula_sum 'Al O2 H.08'
_cod_database_code 9015088

loop_
_space_group_symop_operation_xyz
x,y,z
x,1/2+y,1/2+z
1/2+x,-y,z
1/2+x,1/2-y,1/2+z
1/2-x,y,-z
1/2-x,1/2+y,1/2-z
x,y,-z
x,1/2+y,1/2-z
-x,-y,z
-x,1/2-y,1/2+z
1/2-x,y,z
1/2-x,1/2+y,1/2+z
1/2+x,-y,-z
1/2+x,1/2-y,1/2-z
-x,-y,-z
-x,1/2-y,1/2-z

loop_
_atom_site_aniso_label
_atom_site_aniso_U_11
_atom_site_aniso_U_22
_atom_site_aniso_U_33
_atom_site_aniso_U_12
_atom_site_aniso_U_13
_atom_site_aniso_U_23
Al 0.00320 0.00430 0.00470 0.00000 0.00000 0.00000
O1 0.00270 0.00620 0.00660 0.00000 0.00000 0.00000
O2 0.00640 0.00550 0.00470 0.00000 0.00000 0.00000

loop_
_atom_site_label
_atom_site_fract_x
_atom_site_fract_y
_atom_site_fract_z
_atom_site_occupancy
_atom_site_U_iso_or_equiv
Al 0.25000 -0.31780 0.00000 1.00000 ?
O1 0.25000 0.28970 0.00000 1.00000 ?
O2 0.25000 0.08090 0.00000 1.00000 ?
H 0.39600 0.03800 0.00000 0.04000 0.50000

loop_
_cod_related_entry_id
_cod_related_entry_database
_cod_related_entry_code
1 AMCSD 0019146
